data_4510858
loop_
_publ_author_name
'Fischer, Conrad'
'Bombicz, Petra'
'Seichter, Wilhelm'
'Katzsch, Felix'
'Weber, Edwin'

_publ_section_title
;
 Bridge-Disubstituted Calix[4]arenes in the Rare 1,2-Alternate
 Conformation: Control of the Inclusion Behavior Depending on the Bridge
 Substituents
;
_journal_issue 5
_journal_name_full 'Crystal Growth &amp; Design'
_journal_page_first 2445
_journal_paper_doi 10.1021/cg3000735
_journal_volume 12
_journal_year 2012
_chemical_formula_moiety 'C50 H68 O4, 4(C2 H3 N)'
_chemical_formula_sum 'C58 H80 N4 O4'
_chemical_formula_weight 897.26
_chemical_name_systematic
; 
 ? 
;
_space_group_IT_number 2
_symmetry_cell_setting triclinic
_symmetry_space_group_name_Hall '-P 1'
_symmetry_space_group_name_H-M 'P -1'
_atom_sites_solution_hydrogens geom
_atom_sites_solution_primary direct
_atom_sites_solution_secondary difmap
_audit_creation_method SHELXL-97
_cell_angle_alpha 103.770(2)
_cell_angle_beta 92.730(2)
_cell_angle_gamma 106.487(2)
_cell_formula_units_Z 1
_cell_length_a 9.8931(3)
_cell_length_b 10.4773(3)
_cell_length_c 14.1530(4)
_cell_measurement_reflns_used 8578
_cell_measurement_temperature 153(2)
_cell_measurement_theta_max 29.05
_cell_measurement_theta_min 2.78
_cell_volume 1355.77(7)
_computing_cell_refinement 'SAINT-NT (Sheldrick, 2008)'
_computing_data_collection 'Kappa APEX 2 (Bruker-AXS)'
_computing_data_reduction SAINT
_computing_molecular_graphics 'ORTEP-3 (Farrugia)'
_computing_publication_material SHELXTL
_computing_structure_refinement 'SHELXL-97 (Sheldrick, 1997)'
_computing_structure_solution 'SHELXS-97 (Sheldrick, 1990)'
_diffrn_ambient_temperature 153(2)
_diffrn_measured_fraction_theta_full 0.991
_diffrn_measured_fraction_theta_max 0.991
_diffrn_measurement_device_type 'CCD area detector'
_diffrn_measurement_method 'phi and omega scans'
_diffrn_radiation_monochromator graphite
_diffrn_radiation_source 'fine-focus sealed tube'
_diffrn_radiation_type MoK\a
_diffrn_radiation_wavelength 0.71073
_diffrn_reflns_av_R_equivalents 0.0236
_diffrn_reflns_av_sigmaI/netI 0.0224
_diffrn_reflns_limit_h_max 12
_diffrn_reflns_limit_h_min -12
_diffrn_reflns_limit_k_max 12
_diffrn_reflns_limit_k_min -12
_diffrn_reflns_limit_l_max 17
_diffrn_reflns_limit_l_min -13
_diffrn_reflns_number 21222
_diffrn_reflns_theta_full 26.10
_diffrn_reflns_theta_max 26.10
_diffrn_reflns_theta_min 1.49
_diffrn_standards_decay_% <1%
_exptl_absorpt_coefficient_mu 0.068
_exptl_absorpt_correction_T_max 0.9785
_exptl_absorpt_correction_T_min 0.9634
_exptl_absorpt_correction_type multi-scan
_exptl_absorpt_process_details 'SADABS (Sheldrick, 2004)'
_exptl_crystal_colour colourless
_exptl_crystal_density_diffrn 1.099
_exptl_crystal_density_method 'not measured'
_exptl_crystal_description irregular
_exptl_crystal_F_000 488
_exptl_crystal_size_max 0.55
_exptl_crystal_size_mid 0.43
_exptl_crystal_size_min 0.32
_refine_diff_density_max 0.508
_refine_diff_density_min -0.385
_refine_diff_density_rms 0.118
_refine_ls_extinction_method none
_refine_ls_goodness_of_fit_ref 1.116
_refine_ls_hydrogen_treatment constr
_refine_ls_matrix_type full
_refine_ls_number_parameters 309
_refine_ls_number_reflns 5329
_refine_ls_number_restraints 0
_refine_ls_restrained_S_all 1.116
_refine_ls_R_factor_all 0.0836
_refine_ls_R_factor_gt 0.0597
_refine_ls_shift/su_max 0.000
_refine_ls_shift/su_mean 0.000
_refine_ls_structure_factor_coef Fsqd
_refine_ls_weighting_details 'calc w=1/[\s^2^(Fo^2^)+(0.1139P)^2^+0.8039P] where P=(Fo^2^+2Fc^2^)/3'
_refine_ls_weighting_scheme calc
_refine_ls_wR_factor_gt 0.1796
_refine_ls_wR_factor_ref 0.2169
_reflns_number_gt 4083
_reflns_number_total 5329
_reflns_threshold_expression >2sigma(I)
_cod_data_source_file 1aNEW.cif
_cod_data_source_block guish_34_0m
_cod_depositor_comments
;
The following automatic conversions were performed:

'_exptl_absorpt_correction_type' value 'multi scan' changed to
'multi-scan' according to
/usr/data/users/saulius/automatic-downloads/retrospective/ACS/lib/dictionaries/cif_core.dic
dictionary named 'cif_core.dic' version 2.4.2 from 2011-04-26.

Automatic conversion script
Id: cif_fix_values 2281 2013-09-26 08:29:07Z andrius 
;
_cod_original_cell_volume 1355.76(7)
_cod_database_code 4510858

loop_
_symmetry_equiv_pos_as_xyz
'x, y, z'
'-x, -y, -z'

loop_
_atom_site_label
_atom_site_type_symbol
_atom_site_fract_x
_atom_site_fract_y
_atom_site_fract_z
_atom_site_U_iso_or_equiv
_atom_site_adp_type
_atom_site_occupancy
_atom_site_symmetry_multiplicity
_atom_site_calc_flag
_atom_site_refinement_flags
O1 O 1.08332(16) 0.23533(16) 1.08696(10) 0.0316(4) Uani 1 1 d .
O2 O 0.76411(15) 0.02163(16) 1.05795(10) 0.0292(4) Uani 1 1 d .
C1 C 1.1125(2) 0.2586(2) 0.99653(15) 0.0263(4) Uani 1 1 d .
C2 C 1.2488(2) 0.2731(2) 0.97090(16) 0.0286(5) Uani 1 1 d .
C3 C 1.2776(2) 0.3037(2) 0.88188(16) 0.0307(5) Uani 1 1 d .
H3 H 1.3704 0.3137 0.8635 0.037 Uiso 1 1 calc R
C4 C 1.1755(2) 0.3201(2) 0.81928(15) 0.0299(5) Uani 1 1 d .
C5 C 1.0383(2) 0.2999(2) 0.84623(15) 0.0282(5) Uani 1 1 d .
H5 H 0.9665 0.3092 0.8037 0.034 Uiso 1 1 calc R
C6 C 1.0036(2) 0.2666(2) 0.93341(15) 0.0251(4) Uani 1 1 d .
C7 C 0.8516(2) 0.2375(2) 0.95986(16) 0.0283(5) Uani 1 1 d .
H7 H 0.8578 0.2432 1.0315 0.034 Uiso 1 1 calc R
C8 C 0.7306(2) -0.0130(2) 0.95700(14) 0.0248(4) Uani 1 1 d .
C9 C 0.7644(2) 0.0892(2) 0.90642(15) 0.0256(4) Uani 1 1 d .
C10 C 0.7198(2) 0.0507(2) 0.80612(15) 0.0280(5) Uani 1 1 d .
H10 H 0.7377 0.1200 0.7715 0.034 Uiso 1 1 calc R
C11 C 0.6501(2) -0.0853(2) 0.75452(15) 0.0294(5) Uani 1 1 d .
C12 C 0.6269(2) -0.1848(2) 0.80729(16) 0.0299(5) Uani 1 1 d .
H12 H 0.5833 -0.2788 0.7733 0.036 Uiso 1 1 calc R
C13 C 0.6655(2) -0.1507(2) 0.90816(15) 0.0276(5) Uani 1 1 d .
C14 C 0.6311(2) -0.2617(3) 0.96313(18) 0.0368(5) Uani 1 1 d .
H14A H 0.5904 -0.3518 0.9142 0.044 Uiso 1 1 calc R
H14B H 0.5558 -0.2466 1.0040 0.044 Uiso 1 1 calc R
C15 C 1.2095(3) 0.3609(3) 0.72372(17) 0.0392(6) Uani 1 1 d .
C16 C 1.1078(4) 0.2567(4) 0.6364(2) 0.0687(10) Uani 1 1 d .
H16A H 1.0097 0.2527 0.6470 0.103 Uiso 1 1 calc R
H16B H 1.1195 0.1653 0.6300 0.103 Uiso 1 1 calc R
H16C H 1.1293 0.2853 0.5763 0.103 Uiso 1 1 calc R
C17 C 1.3620(3) 0.3688(4) 0.7029(2) 0.0569(8) Uani 1 1 d .
H17A H 1.3746 0.2774 0.6937 0.085 Uiso 1 1 calc R
H17B H 1.4289 0.4341 0.7584 0.085 Uiso 1 1 calc R
H17C H 1.3799 0.4000 0.6434 0.085 Uiso 1 1 calc R
C18 C 1.1922(4) 0.5039(4) 0.7326(3) 0.0718(11) Uani 1 1 d .
H18A H 1.2182 0.5334 0.6735 0.108 Uiso 1 1 calc R
H18B H 1.2542 0.5700 0.7901 0.108 Uiso 1 1 calc R
H18C H 1.0931 0.4998 0.7399 0.108 Uiso 1 1 calc R
C19 C 1.1210(3) 0.3604(3) 1.16315(18) 0.0494(7) Uani 1 1 d .
H19A H 1.2219 0.4098 1.1655 0.074 Uiso 1 1 calc R
H19B H 1.1034 0.3392 1.2261 0.074 Uiso 1 1 calc R
H19C H 1.0637 0.4182 1.1502 0.074 Uiso 1 1 calc R
C20 C 0.6002(2) -0.1228(3) 0.64376(16) 0.0362(5) Uani 1 1 d .
C21 C 0.4727(4) -0.0731(5) 0.6297(2) 0.0812(13) Uani 1 1 d .
H21A H 0.4991 0.0268 0.6585 0.122 Uiso 1 1 calc R
H21B H 0.3955 -0.1198 0.6620 0.122 Uiso 1 1 calc R
H21C H 0.4411 -0.0940 0.5595 0.122 Uiso 1 1 calc R
C22 C 0.5610(5) -0.2769(4) 0.5969(2) 0.0848(13) Uani 1 1 d .
H22A H 0.4802 -0.3254 0.6255 0.127 Uiso 1 1 calc R
H22B H 0.6423 -0.3094 0.6087 0.127 Uiso 1 1 calc R
H22C H 0.5352 -0.2954 0.5261 0.127 Uiso 1 1 calc R
C23 C 0.7156(3) -0.0526(4) 0.58923(19) 0.0564(8) Uani 1 1 d .
H23A H 0.6788 -0.0738 0.5199 0.085 Uiso 1 1 calc R
H23B H 0.7977 -0.0861 0.5950 0.085 Uiso 1 1 calc R
H23C H 0.7444 0.0475 0.6177 0.085 Uiso 1 1 calc R
C24 C 0.6589(3) 0.0679(3) 1.10994(17) 0.0444(6) Uani 1 1 d .
H24A H 0.6424 0.1442 1.0873 0.067 Uiso 1 1 calc R
H24B H 0.6922 0.0994 1.1803 0.067 Uiso 1 1 calc R
H24C H 0.5702 -0.0083 1.0978 0.067 Uiso 1 1 calc R
C25 C 0.7804(3) 0.3420(3) 0.9443(2) 0.0441(6) Uani 1 1 d .
H25A H 0.7722 0.3399 0.8746 0.066 Uiso 1 1 calc R
H25B H 0.8372 0.4343 0.9828 0.066 Uiso 1 1 calc R
H25C H 0.6854 0.3195 0.9653 0.066 Uiso 1 1 calc R
N1G N 0.0691(3) 0.7692(3) 0.6242(2) 0.0727(8) Uani 1 1 d .
C1G C 0.0517(3) 0.8534(3) 0.68554(19) 0.0419(6) Uani 1 1 d .
C2G C 0.0277(3) 0.9574(3) 0.76420(18) 0.0409(6) Uani 1 1 d .
H2G1 H -0.0039 0.9171 0.8181 0.061 Uiso 1 1 calc R
H2G2 H -0.0455 0.9925 0.7404 0.061 Uiso 1 1 calc R
H2G3 H 0.1162 1.0333 0.7875 0.061 Uiso 1 1 calc R
N1H N 0.2836(4) 0.6740(3) 0.3210(2) 0.0798(9) Uani 1 1 d .
C1H C 0.2416(3) 0.6207(3) 0.3793(2) 0.0493(7) Uani 1 1 d .
C2H C 0.1898(4) 0.5524(3) 0.4531(2) 0.0590(8) Uani 1 1 d .
H2H1 H 0.2640 0.5207 0.4794 0.088 Uiso 1 1 calc R
H2H2 H 0.1060 0.4731 0.4241 0.088 Uiso 1 1 calc R
H2H3 H 0.1639 0.6169 0.5061 0.088 Uiso 1 1 calc R

loop_
_atom_site_aniso_label
_atom_site_aniso_U_11
_atom_site_aniso_U_22
_atom_site_aniso_U_33
_atom_site_aniso_U_23
_atom_site_aniso_U_13
_atom_site_aniso_U_12
O1 0.0349(8) 0.0380(9) 0.0221(7) 0.0111(6) 0.0054(6) 0.0084(7)
O2 0.0255(7) 0.0430(9) 0.0209(7) 0.0104(6) 0.0027(6) 0.0113(6)
C1 0.0332(11) 0.0239(10) 0.0212(10) 0.0071(8) 0.0046(8) 0.0063(8)
C2 0.0285(11) 0.0271(10) 0.0293(11) 0.0095(9) 0.0026(8) 0.0054(8)
C3 0.0299(11) 0.0323(11) 0.0328(11) 0.0132(9) 0.0096(9) 0.0091(9)
C4 0.0370(12) 0.0296(11) 0.0256(11) 0.0100(9) 0.0085(9) 0.0109(9)
C5 0.0337(11) 0.0290(11) 0.0247(10) 0.0082(8) 0.0042(8) 0.0127(9)
C6 0.0291(11) 0.0226(10) 0.0239(10) 0.0046(8) 0.0057(8) 0.0091(8)
C7 0.0305(11) 0.0307(11) 0.0257(10) 0.0072(9) 0.0067(8) 0.0121(9)
C8 0.0197(9) 0.0367(11) 0.0215(10) 0.0107(9) 0.0033(7) 0.0116(8)
C9 0.0229(10) 0.0327(11) 0.0252(10) 0.0094(9) 0.0065(8) 0.0125(8)
C10 0.0292(11) 0.0343(11) 0.0252(10) 0.0125(9) 0.0060(8) 0.0127(9)
C11 0.0273(11) 0.0409(12) 0.0223(10) 0.0099(9) 0.0040(8) 0.0124(9)
C12 0.0245(10) 0.0331(11) 0.0299(11) 0.0073(9) 0.0014(8) 0.0065(8)
C13 0.0199(9) 0.0364(11) 0.0291(11) 0.0134(9) 0.0033(8) 0.0083(8)
C14 0.0255(11) 0.0435(13) 0.0417(13) 0.0211(11) 0.0009(9) 0.0034(9)
C15 0.0443(14) 0.0516(15) 0.0316(12) 0.0223(11) 0.0152(10) 0.0189(11)
C16 0.067(2) 0.104(3) 0.0305(14) 0.0269(16) 0.0077(13) 0.0123(19)
C17 0.0570(18) 0.083(2) 0.0485(16) 0.0359(16) 0.0268(14) 0.0296(16)
C18 0.103(3) 0.077(2) 0.074(2) 0.056(2) 0.051(2) 0.052(2)
C19 0.0691(18) 0.0480(15) 0.0277(12) 0.0051(11) 0.0128(12) 0.0154(13)
C20 0.0364(12) 0.0477(14) 0.0221(11) 0.0081(10) 0.0005(9) 0.0103(10)
C21 0.0559(19) 0.171(4) 0.0316(15) 0.024(2) 0.0018(13) 0.061(2)
C22 0.144(4) 0.058(2) 0.0294(15) 0.0016(14) -0.0084(19) 0.007(2)
C23 0.0507(16) 0.084(2) 0.0250(12) 0.0144(13) 0.0042(11) 0.0052(15)
C24 0.0335(12) 0.0741(18) 0.0254(12) 0.0101(12) 0.0100(10) 0.0178(12)
C25 0.0443(14) 0.0428(14) 0.0487(15) 0.0119(12) 0.0090(11) 0.0182(11)
N1G 0.079(2) 0.0634(17) 0.0666(18) -0.0035(15) 0.0216(15) 0.0228(15)
C1G 0.0394(13) 0.0430(14) 0.0388(13) 0.0065(11) 0.0042(10) 0.0091(11)
C2G 0.0491(14) 0.0425(13) 0.0323(12) 0.0070(10) -0.0006(10) 0.0191(11)
N1H 0.111(3) 0.072(2) 0.0532(17) 0.0235(16) 0.0031(17) 0.0190(18)
C1H 0.0567(17) 0.0472(15) 0.0381(14) 0.0035(12) -0.0039(12) 0.0147(13)
C2H 0.0631(19) 0.0615(19) 0.0466(16) 0.0085(14) 0.0129(14) 0.0137(15)

loop_
_atom_type_symbol
_atom_type_description
_atom_type_scat_dispersion_real
_atom_type_scat_dispersion_imag
_atom_type_scat_source
C C 0.0033 0.0016 'International Tables Vol C Tables 4.2.6.8 and 6.1.1.4'
H H 0.0000 0.0000 'International Tables Vol C Tables 4.2.6.8 and 6.1.1.4'
N N 0.0061 0.0033 'International Tables Vol C Tables 4.2.6.8 and 6.1.1.4'
O O 0.0106 0.0060 'International Tables Vol C Tables 4.2.6.8 and 6.1.1.4'

loop_
_geom_angle_atom_site_label_1
_geom_angle_atom_site_label_2
_geom_angle_atom_site_label_3
_geom_angle
_geom_angle_site_symmetry_1
_geom_angle_site_symmetry_3
C1 O1 C19 112.02(17) . .
C8 O2 C24 112.98(16) . .
O1 C1 C2 119.17(18) . .
O1 C1 C6 119.08(18) . .
C2 C1 C6 121.75(19) . .
C1 C2 C3 118.16(19) . .
C1 C2 C14 123.09(19) . 2_757
C3 C2 C14 118.72(19) . 2_757
C4 C3 C2 122.2(2) . .
C4 C3 H3 118.9 . .
C2 C3 H3 118.9 . .
C3 C4 C5 117.79(19) . .
C3 C4 C15 122.1(2) . .
C5 C4 C15 120.1(2) . .
C6 C5 C4 122.1(2) . .
C6 C5 H5 119.0 . .
C4 C5 H5 119.0 . .
C5 C6 C1 117.83(19) . .
C5 C6 C7 121.73(19) . .
C1 C6 C7 120.44(18) . .
C25 C7 C6 113.79(19) . .
C25 C7 C9 112.55(19) . .
C6 C7 C9 109.83(16) . .
C25 C7 H7 106.7 . .
C6 C7 H7 106.7 . .
C9 C7 H7 106.7 . .
O2 C8 C13 118.46(18) . .
O2 C8 C9 120.08(19) . .
C13 C8 C9 121.45(19) . .
C10 C9 C8 117.84(19) . .
C10 C9 C7 121.53(19) . .
C8 C9 C7 120.60(18) . .
C9 C10 C11 122.6(2) . .
C9 C10 H10 118.7 . .
C11 C10 H10 118.7 . .
C10 C11 C12 117.26(19) . .
C10 C11 C20 120.8(2) . .
C12 C11 C20 121.9(2) . .
C13 C12 C11 122.2(2) . .
C13 C12 H12 118.9 . .
C11 C12 H12 118.9 . .
C8 C13 C12 118.44(19) . .
C8 C13 C14 121.30(19) . .
C12 C13 C14 120.2(2) . .
C13 C14 C2 118.18(18) . 2_757
C13 C14 H14A 107.8 . .
C2 C14 H14A 107.8 2_757 .
C13 C14 H14B 107.8 . .
C2 C14 H14B 107.8 2_757 .
H14A C14 H14B 107.1 . .
C16 C15 C18 109.3(3) . .
C16 C15 C17 108.1(2) . .
C18 C15 C17 107.7(2) . .
C16 C15 C4 110.4(2) . .
C18 C15 C4 108.5(2) . .
C17 C15 C4 112.7(2) . .
C15 C16 H16A 109.5 . .
C15 C16 H16B 109.5 . .
H16A C16 H16B 109.5 . .
C15 C16 H16C 109.5 . .
H16A C16 H16C 109.5 . .
H16B C16 H16C 109.5 . .
C15 C17 H17A 109.5 . .
C15 C17 H17B 109.5 . .
H17A C17 H17B 109.5 . .
C15 C17 H17C 109.5 . .
H17A C17 H17C 109.5 . .
H17B C17 H17C 109.5 . .
C15 C18 H18A 109.5 . .
C15 C18 H18B 109.5 . .
H18A C18 H18B 109.5 . .
C15 C18 H18C 109.5 . .
H18A C18 H18C 109.5 . .
H18B C18 H18C 109.5 . .
O1 C19 H19A 109.5 . .
O1 C19 H19B 109.5 . .
H19A C19 H19B 109.5 . .
O1 C19 H19C 109.5 . .
H19A C19 H19C 109.5 . .
H19B C19 H19C 109.5 . .
C21 C20 C22 109.7(3) . .
C21 C20 C23 108.0(3) . .
C22 C20 C23 106.9(3) . .
C21 C20 C11 108.4(2) . .
C22 C20 C11 112.3(2) . .
C23 C20 C11 111.41(19) . .
C20 C21 H21A 109.5 . .
C20 C21 H21B 109.5 . .
H21A C21 H21B 109.5 . .
C20 C21 H21C 109.5 . .
H21A C21 H21C 109.5 . .
H21B C21 H21C 109.5 . .
C20 C22 H22A 109.5 . .
C20 C22 H22B 109.5 . .
H22A C22 H22B 109.5 . .
C20 C22 H22C 109.5 . .
H22A C22 H22C 109.5 . .
H22B C22 H22C 109.5 . .
C20 C23 H23A 109.5 . .
C20 C23 H23B 109.5 . .
H23A C23 H23B 109.5 . .
C20 C23 H23C 109.5 . .
H23A C23 H23C 109.5 . .
H23B C23 H23C 109.5 . .
O2 C24 H24A 109.5 . .
O2 C24 H24B 109.5 . .
H24A C24 H24B 109.5 . .
O2 C24 H24C 109.5 . .
H24A C24 H24C 109.5 . .
H24B C24 H24C 109.5 . .
C7 C25 H25A 109.5 . .
C7 C25 H25B 109.5 . .
H25A C25 H25B 109.5 . .
C7 C25 H25C 109.5 . .
H25A C25 H25C 109.5 . .
H25B C25 H25C 109.5 . .
N1G C1G C2G 178.6(3) . .
C1G C2G H2G1 109.5 . .
C1G C2G H2G2 109.5 . .
H2G1 C2G H2G2 109.5 . .
C1G C2G H2G3 109.5 . .
H2G1 C2G H2G3 109.5 . .
H2G2 C2G H2G3 109.5 . .
N1H C1H C2H 179.3(4) . .
C1H C2H H2H1 109.5 . .
C1H C2H H2H2 109.5 . .
H2H1 C2H H2H2 109.5 . .
C1H C2H H2H3 109.5 . .
H2H1 C2H H2H3 109.5 . .
H2H2 C2H H2H3 109.5 . .

loop_
_geom_bond_atom_site_label_1
_geom_bond_atom_site_label_2
_geom_bond_distance
_geom_bond_site_symmetry_2
O1 C1 1.388(2) .
O1 C19 1.425(3) .
O2 C8 1.387(2) .
O2 C24 1.431(3) .
C1 C2 1.389(3) .
C1 C6 1.400(3) .
C2 C3 1.395(3) .
C2 C14 1.525(3) 2_757
C3 C4 1.386(3) .
C3 H3 0.9500 .
C4 C5 1.399(3) .
C4 C15 1.537(3) .
C5 C6 1.393(3) .
C5 H5 0.9500 .
C6 C7 1.531(3) .
C7 C25 1.511(3) .
C7 C9 1.532(3) .
C7 H7 1.0000 .
C8 C13 1.389(3) .
C8 C9 1.399(3) .
C9 C10 1.393(3) .
C10 C11 1.392(3) .
C10 H10 0.9500 .
C11 C12 1.396(3) .
C11 C20 1.542(3) .
C12 C13 1.393(3) .
C12 H12 0.9500 .
C13 C14 1.518(3) .
C14 C2 1.525(3) 2_757
C14 H14A 0.9900 .
C14 H14B 0.9900 .
C15 C16 1.531(4) .
C15 C18 1.533(4) .
C15 C17 1.534(4) .
C16 H16A 0.9800 .
C16 H16B 0.9800 .
C16 H16C 0.9800 .
C17 H17A 0.9800 .
C17 H17B 0.9800 .
C17 H17C 0.9800 .
C18 H18A 0.9800 .
C18 H18B 0.9800 .
C18 H18C 0.9800 .
C19 H19A 0.9800 .
C19 H19B 0.9800 .
C19 H19C 0.9800 .
C20 C21 1.517(4) .
C20 C22 1.520(4) .
C20 C23 1.522(4) .
C21 H21A 0.9800 .
C21 H21B 0.9800 .
C21 H21C 0.9800 .
C22 H22A 0.9800 .
C22 H22B 0.9800 .
C22 H22C 0.9800 .
C23 H23A 0.9800 .
C23 H23B 0.9800 .
C23 H23C 0.9800 .
C24 H24A 0.9800 .
C24 H24B 0.9800 .
C24 H24C 0.9800 .
C25 H25A 0.9800 .
C25 H25B 0.9800 .
C25 H25C 0.9800 .
N1G C1G 1.139(4) .
C1G C2G 1.441(4) .
C2G H2G1 0.9800 .
C2G H2G2 0.9800 .
C2G H2G3 0.9800 .
N1H C1H 1.133(4) .
C1H C2H 1.437(4) .
C2H H2H1 0.9800 .
C2H H2H2 0.9800 .
C2H H2H3 0.9800 .

loop_
_geom_torsion_atom_site_label_1
_geom_torsion_atom_site_label_2
_geom_torsion_atom_site_label_3
_geom_torsion_atom_site_label_4
_geom_torsion
_geom_torsion_site_symmetry_1
_geom_torsion_site_symmetry_4
C19 O1 C1 C2 84.1(3) . .
C19 O1 C1 C6 -96.1(2) . .
O1 C1 C2 C3 -176.66(18) . .
C6 C1 C2 C3 3.5(3) . .
O1 C1 C2 C14 1.3(3) . 2_757
C6 C1 C2 C14 -178.5(2) . 2_757
C1 C2 C3 C4 0.1(3) . .
C14 C2 C3 C4 -177.9(2) 2_757 .
C2 C3 C4 C5 -2.3(3) . .
C2 C3 C4 C15 176.9(2) . .
C3 C4 C5 C6 1.0(3) . .
C15 C4 C5 C6 -178.2(2) . .
C4 C5 C6 C1 2.4(3) . .
C4 C5 C6 C7 -176.82(19) . .
O1 C1 C6 C5 175.48(17) . .
C2 C1 C6 C5 -4.7(3) . .
O1 C1 C6 C7 -5.3(3) . .
C2 C1 C6 C7 174.51(19) . .
C5 C6 C7 C25 -46.7(3) . .
C1 C6 C7 C25 134.2(2) . .
C5 C6 C7 C9 80.5(2) . .
C1 C6 C7 C9 -98.6(2) . .
C24 O2 C8 C13 -96.6(2) . .
C24 O2 C8 C9 84.5(2) . .
O2 C8 C9 C10 -175.67(17) . .
C13 C8 C9 C10 5.4(3) . .
O2 C8 C9 C7 6.2(3) . .
C13 C8 C9 C7 -172.76(18) . .
C25 C7 C9 C10 54.7(3) . .
C6 C7 C9 C10 -73.2(2) . .
C25 C7 C9 C8 -127.2(2) . .
C6 C7 C9 C8 104.9(2) . .
C8 C9 C10 C11 -3.3(3) . .
C7 C9 C10 C11 174.90(19) . .
C9 C10 C11 C12 -0.7(3) . .
C9 C10 C11 C20 178.86(19) . .
C10 C11 C12 C13 2.8(3) . .
C20 C11 C12 C13 -176.8(2) . .
O2 C8 C13 C12 177.55(17) . .
C9 C8 C13 C12 -3.5(3) . .
O2 C8 C13 C14 0.1(3) . .
C9 C8 C13 C14 179.02(19) . .
C11 C12 C13 C8 -0.7(3) . .
C11 C12 C13 C14 176.8(2) . .
C8 C13 C14 C2 -54.6(3) . 2_757
C12 C13 C14 C2 128.0(2) . 2_757
C3 C4 C15 C16 125.7(3) . .
C5 C4 C15 C16 -55.1(3) . .
C3 C4 C15 C18 -114.5(3) . .
C5 C4 C15 C18 64.7(3) . .
C3 C4 C15 C17 4.7(3) . .
C5 C4 C15 C17 -176.1(2) . .
C10 C11 C20 C21 -73.0(3) . .
C12 C11 C20 C21 106.6(3) . .
C10 C11 C20 C22 165.6(3) . .
C12 C11 C20 C22 -14.8(4) . .
C10 C11 C20 C23 45.8(3) . .
C12 C11 C20 C23 -134.7(3) . .
